data_7218287
loop_
_publ_author_name
'Meng, Xiao'
'Chen, Hao'
'Xu, Shu'
'Ma, Yuguo'

_publ_section_title
;
 Metal-free 1,3-dipolar cycloaddition polymerization via prearrangement of
 azide and alkyne in the solid state
;
_journal_issue 43
_journal_name_full CrystEngComm
_journal_page_first 9983
_journal_paper_doi 10.1039/C4CE01690D
_journal_volume 16
_journal_year 2014
_chemical_formula_moiety 'C20 H13 F4 N3 O4'
_chemical_formula_sum 'C20 H13 F4 N3 O4'
_chemical_formula_weight 435.33
_chemical_name_systematic
; 
 ? 
;
_space_group_IT_number 2
_symmetry_cell_setting triclinic
_symmetry_space_group_name_Hall '-P 1'
_symmetry_space_group_name_H-M 'P -1'
_atom_sites_solution_hydrogens geom
_atom_sites_solution_primary direct
_atom_sites_solution_secondary difmap
_audit_creation_method SHELXL-97
_cell_angle_alpha 112.78(3)
_cell_angle_beta 93.81(3)
_cell_angle_gamma 105.56(3)
_cell_formula_units_Z 2
_cell_length_a 7.5088(15)
_cell_length_b 10.929(2)
_cell_length_c 12.823(3)
_cell_measurement_reflns_used 3428
_cell_measurement_temperature 100(2)
_cell_measurement_theta_max 27.4815
_cell_measurement_theta_min 1.7550
_cell_volume 917.3(5)
_computing_cell_refinement 'CrystalClear (Rigaku Inc., 2008)'
_computing_data_collection 'CrystalClear (Rigaku Inc., 2008)'
_computing_data_reduction 'CrystalClear (Rigaku Inc., 2008)'
_computing_molecular_graphics
;
 Mercury: visualization and analysis of crystal structures, C. F. Macrae,
 P. R. Edgington, P. McCabe, E. Pidcock, G. P. Shields, R. Taylor,
 M. Towler and J. van de Streek, J. Appl. Cryst., 39, 453-457, 2006.
;
_computing_publication_material 'SHELX-97 (Sheldrick, 2008)'
_computing_structure_refinement 'SHELX-97 (Sheldrick, 2008)'
_computing_structure_solution 'SHELX-97 (Sheldrick, 2008)'
_diffrn_ambient_temperature 100(2)
_diffrn_detector_area_resol_mean 28.5714
_diffrn_measured_fraction_theta_full 0.989
_diffrn_measured_fraction_theta_max 0.989
_diffrn_measurement_device_type 'MM007HF + CCD (Saturn724+)'
_diffrn_measurement_method '\w scans at fixed \c = 45\%'
_diffrn_radiation_monochromator Confocal
_diffrn_radiation_source 'Rotating Anode'
_diffrn_radiation_type MoK\a
_diffrn_radiation_wavelength 0.71073
_diffrn_reflns_av_R_equivalents 0.0399
_diffrn_reflns_av_sigmaI/netI 0.0434
_diffrn_reflns_limit_h_max 9
_diffrn_reflns_limit_h_min -9
_diffrn_reflns_limit_k_max 14
_diffrn_reflns_limit_k_min -14
_diffrn_reflns_limit_l_max 16
_diffrn_reflns_limit_l_min -16
_diffrn_reflns_number 8119
_diffrn_reflns_theta_full 27.48
_diffrn_reflns_theta_max 27.48
_diffrn_reflns_theta_min 1.75
_exptl_absorpt_coefficient_mu 0.138
_exptl_absorpt_correction_T_max 1.0000
_exptl_absorpt_correction_T_min 0.6406
_exptl_absorpt_correction_type multi-scan
_exptl_absorpt_process_details 'CrystalClear (Rigaku Inc., 2008)'
_exptl_crystal_colour Colorless
_exptl_crystal_density_diffrn 1.576
_exptl_crystal_density_method 'not measured'
_exptl_crystal_description rod
_exptl_crystal_F_000 444
_exptl_crystal_size_max 0.24
_exptl_crystal_size_mid 0.14
_exptl_crystal_size_min 0.09
_refine_diff_density_max 0.370
_refine_diff_density_min -0.281
_refine_diff_density_rms 0.060
_refine_ls_extinction_method none
_refine_ls_goodness_of_fit_ref 1.085
_refine_ls_hydrogen_treatment constr
_refine_ls_matrix_type full
_refine_ls_number_parameters 280
_refine_ls_number_reflns 4156
_refine_ls_number_restraints 0
_refine_ls_restrained_S_all 1.085
_refine_ls_R_factor_all 0.0575
_refine_ls_R_factor_gt 0.0523
_refine_ls_shift/su_max 0.001
_refine_ls_shift/su_mean 0.000
_refine_ls_structure_factor_coef Fsqd
_refine_ls_weighting_details 'calc w=1/[\s^2^(Fo^2^)+(0.0554P)^2^+0.4981P] where P=(Fo^2^+2Fc^2^)/3'
_refine_ls_weighting_scheme calc
_refine_ls_wR_factor_gt 0.1245
_refine_ls_wR_factor_ref 0.1291
_reflns_number_gt 3814
_reflns_number_total 4156
_reflns_threshold_expression >2sigma(I)
_cod_data_source_file c4ce01690d2.cif
_cod_data_source_block a
_cod_depositor_comments 'Adding full bibliography for 7218284--7218287.cif.'
_cod_original_cell_volume 917.3(3)
_cod_original_sg_symbol_H-M P-1
_cod_database_code 7218287

loop_
_symmetry_equiv_pos_as_xyz
'x, y, z'
'-x, -y, -z'

loop_
_atom_site_label
_atom_site_type_symbol
_atom_site_fract_x
_atom_site_fract_y
_atom_site_fract_z
_atom_site_U_iso_or_equiv
_atom_site_adp_type
_atom_site_occupancy
_atom_site_symmetry_multiplicity
_atom_site_calc_flag
_atom_site_refinement_flags
F1 F 0.18816(14) 0.86130(10) 0.83245(8) 0.0238(2) Uani 1 1 d .
F2 F 0.20114(14) 0.62651(10) 0.83836(8) 0.0240(2) Uani 1 1 d .
F3 F -0.27564(15) 0.37194(10) 0.50021(9) 0.0266(2) Uani 1 1 d .
F4 F -0.28409(15) 0.60993(11) 0.49620(9) 0.0272(3) Uani 1 1 d .
O1 O 0.44983(18) 0.25686(12) 1.25386(10) 0.0256(3) Uani 1 1 d .
O2 O 0.29639(17) 0.10660(12) 1.07368(10) 0.0201(3) Uani 1 1 d .
O3 O 0.02348(17) 0.36357(12) 0.77397(10) 0.0197(3) Uani 1 1 d .
O4 O -0.07973(19) 0.24060(12) 0.58249(10) 0.0264(3) Uani 1 1 d .
N1 N -0.0379(2) 0.87682(15) 0.67110(12) 0.0229(3) Uani 1 1 d .
N2 N -0.1241(2) 0.88290(15) 0.58652(12) 0.0218(3) Uani 1 1 d .
N3 N -0.1903(2) 0.91097(16) 0.52150(14) 0.0299(4) Uani 1 1 d .
C1 C -0.0447(2) 0.74354(17) 0.66287(14) 0.0184(3) Uani 1 1 d .
C2 C 0.0745(2) 0.74011(16) 0.74889(13) 0.0181(3) Uani 1 1 d .
C3 C 0.0781(2) 0.61552(17) 0.75144(13) 0.0175(3) Uani 1 1 d .
C4 C -0.0368(2) 0.48614(16) 0.66868(14) 0.0175(3) Uani 1 1 d .
C5 C -0.1569(2) 0.49000(17) 0.58277(14) 0.0191(3) Uani 1 1 d .
C6 C -0.1617(2) 0.61474(17) 0.58044(14) 0.0197(3) Uani 1 1 d .
C7 C -0.0350(2) 0.34874(17) 0.66788(14) 0.0185(3) Uani 1 1 d .
C8 C 0.0483(2) 0.24056(16) 0.78398(14) 0.0189(3) Uani 1 1 d .
H8A H 0.1297 0.2020 0.7313 0.023 Uiso 1 1 calc R
H8B H -0.0749 0.1669 0.7648 0.023 Uiso 1 1 calc R
C9 C 0.1402(2) 0.29062(17) 0.90841(14) 0.0199(3) Uani 1 1 d .
H9B H 0.0612 0.3351 0.9598 0.024 Uiso 1 1 calc R
H9A H 0.2646 0.3620 0.9252 0.024 Uiso 1 1 calc R
C10 C 0.1657(2) 0.16893(16) 0.93304(14) 0.0189(3) Uani 1 1 d .
H10B H 0.0409 0.1022 0.9245 0.023 Uiso 1 1 calc R
H10A H 0.2342 0.1184 0.8770 0.023 Uiso 1 1 calc R
C11 C 0.2752(2) 0.22498(17) 1.05404(14) 0.0195(3) Uani 1 1 d .
H11A H 0.4004 0.2915 1.0630 0.023 Uiso 1 1 calc R
H11B H 0.2068 0.2749 1.1106 0.023 Uiso 1 1 calc R
C12 C 0.3897(2) 0.13917(17) 1.17889(14) 0.0184(3) Uani 1 1 d .
C13 C 0.4081(2) 0.01271(17) 1.19228(14) 0.0185(3) Uani 1 1 d .
C14 C 0.3488(2) -0.12006(17) 1.10091(14) 0.0185(3) Uani 1 1 d .
H14 H 0.2957 -0.1325 1.0267 0.022 Uiso 1 1 calc R
C15 C 0.3675(2) -0.23439(17) 1.11836(14) 0.0189(3) Uani 1 1 d .
H15 H 0.3266 -0.3248 1.0560 0.023 Uiso 1 1 calc R
C16 C 0.4464(2) -0.21675(17) 1.22754(14) 0.0191(3) Uani 1 1 d .
C17 C 0.5064(2) -0.08261(18) 1.31875(15) 0.0215(3) Uani 1 1 d .
H17 H 0.5597 -0.0697 1.3930 0.026 Uiso 1 1 calc R
C18 C 0.4884(2) 0.03154(18) 1.30110(15) 0.0214(3) Uani 1 1 d .
H18 H 0.5306 0.1223 1.3630 0.026 Uiso 1 1 calc R
C19 C 0.4669(2) -0.33467(18) 1.24624(14) 0.0205(3) Uani 1 1 d .
C20 C 0.4871(2) -0.43133(18) 1.26190(15) 0.0237(4) Uani 1 1 d .
H20 H 0.5031 -0.5083 1.2744 0.028 Uiso 1 1 calc R

loop_
_atom_site_aniso_label
_atom_site_aniso_U_11
_atom_site_aniso_U_22
_atom_site_aniso_U_33
_atom_site_aniso_U_23
_atom_site_aniso_U_13
_atom_site_aniso_U_12
F1 0.0303(5) 0.0164(5) 0.0200(5) 0.0063(4) -0.0054(4) 0.0046(4)
F2 0.0290(5) 0.0221(5) 0.0210(5) 0.0110(4) -0.0071(4) 0.0080(4)
F3 0.0338(6) 0.0173(5) 0.0212(5) 0.0056(4) -0.0092(4) 0.0038(4)
F4 0.0340(6) 0.0250(5) 0.0220(5) 0.0118(4) -0.0095(4) 0.0090(4)
O1 0.0343(7) 0.0181(6) 0.0222(6) 0.0080(5) -0.0035(5) 0.0077(5)
O2 0.0267(6) 0.0173(5) 0.0193(6) 0.0109(5) -0.0007(5) 0.0082(5)
O3 0.0279(6) 0.0175(6) 0.0170(6) 0.0099(5) 0.0005(5) 0.0093(5)
O4 0.0414(7) 0.0191(6) 0.0192(6) 0.0077(5) 0.0018(5) 0.0120(5)
N1 0.0319(8) 0.0193(7) 0.0190(7) 0.0098(6) -0.0025(6) 0.0097(6)
N2 0.0293(7) 0.0185(7) 0.0194(7) 0.0082(6) 0.0011(6) 0.0110(6)
N3 0.0429(9) 0.0270(8) 0.0263(8) 0.0145(7) 0.0010(7) 0.0175(7)
C1 0.0234(8) 0.0181(8) 0.0173(7) 0.0096(6) 0.0036(6) 0.0092(6)
C2 0.0209(7) 0.0155(7) 0.0156(7) 0.0057(6) -0.0007(6) 0.0044(6)
C3 0.0206(7) 0.0218(8) 0.0138(7) 0.0101(6) 0.0010(6) 0.0089(6)
C4 0.0215(7) 0.0172(7) 0.0165(7) 0.0093(6) 0.0026(6) 0.0072(6)
C5 0.0240(8) 0.0172(7) 0.0147(7) 0.0064(6) 0.0003(6) 0.0058(6)
C6 0.0232(8) 0.0226(8) 0.0155(7) 0.0100(6) -0.0014(6) 0.0091(7)
C7 0.0220(7) 0.0189(8) 0.0177(7) 0.0101(6) 0.0027(6) 0.0077(6)
C8 0.0225(8) 0.0166(7) 0.0222(8) 0.0119(6) 0.0023(6) 0.0083(6)
C9 0.0235(8) 0.0188(8) 0.0194(8) 0.0102(6) -0.0002(6) 0.0078(6)
C10 0.0214(7) 0.0182(8) 0.0198(8) 0.0108(6) 0.0001(6) 0.0068(6)
C11 0.0252(8) 0.0174(7) 0.0218(8) 0.0128(6) 0.0029(6) 0.0096(6)
C12 0.0195(7) 0.0201(8) 0.0180(8) 0.0102(6) 0.0021(6) 0.0072(6)
C13 0.0186(7) 0.0199(8) 0.0207(8) 0.0122(6) 0.0025(6) 0.0068(6)
C14 0.0188(7) 0.0226(8) 0.0165(7) 0.0102(6) 0.0016(6) 0.0078(6)
C15 0.0212(7) 0.0185(7) 0.0179(8) 0.0081(6) 0.0030(6) 0.0072(6)
C16 0.0178(7) 0.0209(8) 0.0233(8) 0.0131(7) 0.0034(6) 0.0077(6)
C17 0.0245(8) 0.0232(8) 0.0191(8) 0.0113(7) -0.0009(6) 0.0085(7)
C18 0.0245(8) 0.0198(8) 0.0204(8) 0.0099(6) -0.0011(6) 0.0069(7)
C19 0.0209(7) 0.0220(8) 0.0204(8) 0.0111(7) 0.0022(6) 0.0068(6)
C20 0.0274(8) 0.0223(8) 0.0239(8) 0.0124(7) 0.0013(7) 0.0090(7)

loop_
_atom_type_symbol
_atom_type_description
_atom_type_scat_dispersion_real
_atom_type_scat_dispersion_imag
_atom_type_scat_source
C C 0.0033 0.0016 'International Tables Vol C Tables 4.2.6.8 and 6.1.1.4'
H H 0.0000 0.0000 'International Tables Vol C Tables 4.2.6.8 and 6.1.1.4'
N N 0.0061 0.0033 'International Tables Vol C Tables 4.2.6.8 and 6.1.1.4'
O O 0.0106 0.0060 'International Tables Vol C Tables 4.2.6.8 and 6.1.1.4'
F F 0.0171 0.0103 'International Tables Vol C Tables 4.2.6.8 and 6.1.1.4'

loop_
_geom_angle_atom_site_label_1
_geom_angle_atom_site_label_2
_geom_angle_atom_site_label_3
_geom_angle
C12 O2 C11 115.22(13)
C7 O3 C8 116.51(13)
N2 N1 C1 117.54(14)
N3 N2 N1 168.82(17)
C6 C1 C2 116.29(14)
C6 C1 N1 127.20(14)
C2 C1 N1 116.47(15)
F1 C2 C3 118.97(13)
F1 C2 C1 119.14(14)
C3 C2 C1 121.89(15)
F2 C3 C2 116.04(14)
F2 C3 C4 121.71(14)
C2 C3 C4 122.24(14)
C3 C4 C5 115.71(14)
C3 C4 C7 123.70(14)
C5 C4 C7 120.58(14)
F3 C5 C6 117.11(14)
F3 C5 C4 120.71(14)
C6 C5 C4 122.17(15)
F4 C6 C5 118.66(15)
F4 C6 C1 119.66(14)
C5 C6 C1 121.68(14)
O4 C7 O3 125.05(15)
O4 C7 C4 124.03(14)
O3 C7 C4 110.92(14)
O3 C8 C9 105.69(13)
O3 C8 H8A 110.6
C9 C8 H8A 110.6
O3 C8 H8B 110.6
C9 C8 H8B 110.6
H8A C8 H8B 108.7
C8 C9 C10 111.32(14)
C8 C9 H9B 109.4
C10 C9 H9B 109.4
C8 C9 H9A 109.4
C10 C9 H9A 109.4
H9B C9 H9A 108.0
C11 C10 C9 109.68(13)
C11 C10 H10B 109.7
C9 C10 H10B 109.7
C11 C10 H10A 109.7
C9 C10 H10A 109.7
H10B C10 H10A 108.2
O2 C11 C10 107.89(13)
O2 C11 H11A 110.1
C10 C11 H11A 110.1
O2 C11 H11B 110.1
C10 C11 H11B 110.1
H11A C11 H11B 108.4
O1 C12 O2 123.58(14)
O1 C12 C13 124.21(14)
O2 C12 C13 112.21(14)
C14 C13 C18 120.10(14)
C14 C13 C12 122.35(14)
C18 C13 C12 117.55(15)
C15 C14 C13 120.00(14)
C15 C14 H14 120.0
C13 C14 H14 120.0
C14 C15 C16 120.31(15)
C14 C15 H15 119.8
C16 C15 H15 119.8
C15 C16 C17 119.24(14)
C15 C16 C19 120.65(15)
C17 C16 C19 120.11(14)
C18 C17 C16 120.39(15)
C18 C17 H17 119.8
C16 C17 H17 119.8
C17 C18 C13 119.95(15)
C17 C18 H18 120.0
C13 C18 H18 120.0
C20 C19 C16 178.93(18)
C19 C20 H20 180.0

loop_
_geom_bond_atom_site_label_1
_geom_bond_atom_site_label_2
_geom_bond_distance
F1 C2 1.3431(19)
F2 C3 1.3456(17)
F3 C5 1.334(2)
F4 C6 1.3463(17)
O1 C12 1.207(2)
O2 C12 1.3439(19)
O2 C11 1.4562(17)
O3 C7 1.3347(19)
O3 C8 1.4571(18)
O4 C7 1.202(2)
N1 N2 1.2591(19)
N1 C1 1.406(2)
N2 N3 1.123(2)
C1 C6 1.390(2)
C1 C2 1.392(2)
C2 C3 1.382(2)
C3 C4 1.390(2)
C4 C5 1.397(2)
C4 C7 1.501(2)
C5 C6 1.385(2)
C8 C9 1.516(2)
C8 H8A 0.9900
C8 H8B 0.9900
C9 C10 1.536(2)
C9 H9B 0.9900
C9 H9A 0.9900
C10 C11 1.511(2)
C10 H10B 0.9900
C10 H10A 0.9900
C11 H11A 0.9900
C11 H11B 0.9900
C12 C13 1.497(2)
C13 C14 1.394(2)
C13 C18 1.397(2)
C14 C15 1.392(2)
C14 H14 0.9500
C15 C16 1.403(2)
C15 H15 0.9500
C16 C17 1.403(2)
C16 C19 1.443(2)
C17 C18 1.390(2)
C17 H17 0.9500
C18 H18 0.9500
C19 C20 1.194(2)
C20 H20 0.9500

loop_
_geom_torsion_atom_site_label_1
_geom_torsion_atom_site_label_2
_geom_torsion_atom_site_label_3
_geom_torsion_atom_site_label_4
_geom_torsion
C1 N1 N2 N3 -179.2(9)
N2 N1 C1 C6 -11.9(3)
N2 N1 C1 C2 170.36(15)
C6 C1 C2 F1 -178.62(15)
N1 C1 C2 F1 -0.6(2)
C6 C1 C2 C3 0.8(2)
N1 C1 C2 C3 178.76(16)
F1 C2 C3 F2 -1.4(2)
C1 C2 C3 F2 179.25(14)
F1 C2 C3 C4 179.33(15)
C1 C2 C3 C4 -0.1(3)
F2 C3 C4 C5 -179.51(14)
C2 C3 C4 C5 -0.2(2)
F2 C3 C4 C7 -0.1(3)
C2 C3 C4 C7 179.21(15)
C3 C4 C5 F3 -178.77(15)
C7 C4 C5 F3 1.8(2)
C3 C4 C5 C6 -0.2(2)
C7 C4 C5 C6 -179.67(16)
F3 C5 C6 F4 0.0(2)
C4 C5 C6 F4 -178.62(15)
F3 C5 C6 C1 179.58(15)
C4 C5 C6 C1 1.0(3)
C2 C1 C6 F4 178.37(14)
N1 C1 C6 F4 0.6(3)
C2 C1 C6 C5 -1.2(3)
N1 C1 C6 C5 -178.94(16)
C8 O3 C7 O4 5.1(2)
C8 O3 C7 C4 -174.59(12)
C3 C4 C7 O4 -153.64(18)
C5 C4 C7 O4 25.8(3)
C3 C4 C7 O3 26.1(2)
C5 C4 C7 O3 -154.52(15)
C7 O3 C8 C9 172.21(14)
O3 C8 C9 C10 177.07(13)
C8 C9 C10 C11 174.28(14)
C12 O2 C11 C10 -179.27(13)
C9 C10 C11 O2 -179.89(13)
C11 O2 C12 O1 1.3(2)
C11 O2 C12 C13 -179.30(13)
O1 C12 C13 C14 -175.19(17)
O2 C12 C13 C14 5.5(2)
O1 C12 C13 C18 4.7(3)
O2 C12 C13 C18 -174.69(14)
C18 C13 C14 C15 0.8(2)
C12 C13 C14 C15 -179.37(15)
C13 C14 C15 C16 -0.2(2)
C14 C15 C16 C17 -0.1(2)
C14 C15 C16 C19 -179.74(15)
C15 C16 C17 C18 -0.2(3)
C19 C16 C17 C18 179.49(16)
C16 C17 C18 C13 0.7(3)
C14 C13 C18 C17 -1.0(3)
C12 C13 C18 C17 179.11(15)
C15 C16 C19 C20 110(10)
C17 C16 C19 C20 -70(10)
